data_7216853
loop_
_publ_author_name
'Hu, Ting'
'Yang, Jin'
'Mak, Thomas C. W.'

_publ_section_title
;
 Assembly of organometallic networks with multinuclear
 silver(i)--ethynediide supramolecular synthon, trifluoroacetate and
 ligands derived from isomeric dicyanobenzenes
;
_journal_issue 28
_journal_name_full CrystEngComm
_journal_page_first 6316
_journal_paper_doi 10.1039/c3ce41671b
_journal_volume 16
_journal_year 2014
_chemical_formula_sum 'C22 H12 Ag6 F6 O13'
_chemical_formula_weight 1245.54
_chemical_name_systematic
; 
 ? 
;
_space_group_IT_number 14
_symmetry_cell_setting monoclinic
_symmetry_space_group_name_Hall '-P 2yn'
_symmetry_space_group_name_H-M 'P 1 21/n 1'
_atom_sites_solution_hydrogens geom
_atom_sites_solution_primary direct
_atom_sites_solution_secondary difmap
_audit_creation_method SHELXL-97
_cell_angle_alpha 90.00
_cell_angle_beta 97.6870(10)
_cell_angle_gamma 90.00
_cell_formula_units_Z 4
_cell_length_a 6.9041(5)
_cell_length_b 18.7425(16)
_cell_length_c 22.4191(19)
_cell_measurement_reflns_used 28211
_cell_measurement_temperature 296(2)
_cell_measurement_theta_max 28.026
_cell_measurement_theta_min 2.358
_cell_volume 2875.0(4)
_computing_cell_refinement SAINT(Bruker,2001)
_computing_data_collection APEX2(Bruker,2003)
_computing_data_reduction APEX2(Bruker,2003)
_computing_structure_refinement 'SHELXL-97 (Sheldrick, 2008)'
_computing_structure_solution 'SHELXS-97 (Sheldrick, 2008)'
_diffrn_ambient_temperature 296(2)
_diffrn_measured_fraction_theta_full 0.996
_diffrn_measured_fraction_theta_max 0.996
_diffrn_radiation_monochromator graphite
_diffrn_radiation_source 'fine-focus sealed tube'
_diffrn_radiation_type MoK\a
_diffrn_radiation_wavelength 0.71073
_diffrn_reflns_av_R_equivalents 0.0815
_diffrn_reflns_av_sigmaI/netI 0.0684
_diffrn_reflns_limit_h_max 9
_diffrn_reflns_limit_h_min -5
_diffrn_reflns_limit_k_max 24
_diffrn_reflns_limit_k_min -24
_diffrn_reflns_limit_l_max 29
_diffrn_reflns_limit_l_min -29
_diffrn_reflns_number 26954
_diffrn_reflns_theta_full 28.08
_diffrn_reflns_theta_max 28.08
_diffrn_reflns_theta_min 2.13
_exptl_absorpt_coefficient_mu 4.112
_exptl_absorpt_correction_T_max 0.6605
_exptl_absorpt_correction_T_min 0.5775
_exptl_absorpt_correction_type multi-scan
_exptl_absorpt_process_details SADABS
_exptl_crystal_colour colorless
_exptl_crystal_density_diffrn 2.878
_exptl_crystal_density_method 'not measured'
_exptl_crystal_description prism
_exptl_crystal_F_000 2336
_exptl_crystal_size_max 0.15
_exptl_crystal_size_mid 0.13
_exptl_crystal_size_min 0.11
_refine_diff_density_max 2.546
_refine_diff_density_min -1.921
_refine_diff_density_rms 0.209
_refine_ls_extinction_method none
_refine_ls_goodness_of_fit_ref 1.022
_refine_ls_hydrogen_treatment constr
_refine_ls_matrix_type full
_refine_ls_number_parameters 456
_refine_ls_number_reflns 6962
_refine_ls_number_restraints 12
_refine_ls_restrained_S_all 1.502
_refine_ls_R_factor_all 0.0589
_refine_ls_R_factor_gt 0.0483
_refine_ls_shift/su_max 0.001
_refine_ls_shift/su_mean 0.000
_refine_ls_structure_factor_coef Fsqd
_refine_ls_weighting_details 'calc w=1/[\s^2^(Fo^2^)+(0.0733P)^2^+4.8375P] where P=(Fo^2^+2Fc^2^)/3'
_refine_ls_weighting_scheme calc
_refine_ls_wR_factor_gt 0.1261
_refine_ls_wR_factor_ref 0.1360
_reflns_number_gt 5746
_reflns_number_total 6962
_reflns_threshold_expression >2sigma(I)
_cod_data_source_file c3ce41671b.txt
_cod_data_source_block 3
_cod_depositor_comments
;
The following automatic conversions were performed:

'_symmetry_cell_setting' value 'Monoclinic' changed to 'monoclinic'
according to
/usr/data/users/saulius/crontab/automatic-downloads/rss-feeds/RSC/lib/dictionaries/cif_core.dic
dictionary named 'cif_core.dic' version 2.4.2 from 2011-04-26.

Automatic conversion script
Id: cif_fix_values 2281 2013-09-26 08:29:07Z andrius 
;
_cod_original_sg_symbol_H-M P21/n
_cod_database_code 7216853

loop_
_symmetry_equiv_pos_as_xyz
'x, y, z'
'-x+1/2, y+1/2, -z+1/2'
'-x, -y, -z'
'x-1/2, -y-1/2, z-1/2'

loop_
_atom_site_label
_atom_site_type_symbol
_atom_site_fract_x
_atom_site_fract_y
_atom_site_fract_z
_atom_site_U_iso_or_equiv
_atom_site_adp_type
_atom_site_occupancy
_atom_site_symmetry_multiplicity
_atom_site_calc_flag
_atom_site_refinement_flags
_atom_site_disorder_assembly
_atom_site_disorder_group
Ag1 Ag 0.85167(11) 0.86231(4) 0.58521(4) 0.0434(2) Uani 1 1 d . . 1
Ag2 Ag 0.57372(10) 0.94743(4) 0.64658(3) 0.03677(19) Uani 1 1 d . . 1
Ag3 Ag 0.47708(9) 0.92574(3) 0.50706(3) 0.02958(18) Uani 1 1 d . . 1
Ag4 Ag 1.13064(9) 0.97516(4) 0.55742(3) 0.03568(19) Uani 1 1 d . . 1
Ag5 Ag 0.91701(10) 1.13292(4) 0.54856(3) 0.03514(19) Uani 1 1 d . . 1
Ag6 Ag 0.9118(2) 1.03499(6) 0.67111(4) 0.0795(4) Uani 1 1 d U . 1
C1 C 0.7520(12) 0.9710(4) 0.5754(4) 0.0291(16) Uani 1 1 d . . 1
C2 C 0.7998(12) 1.0293(4) 0.5556(4) 0.0293(16) Uani 1 1 d . . 1
C3 C 0.6307(16) 0.9812(5) 0.7749(4) 0.042(2) Uani 1 1 d . A 1
C4 C 0.6017(19) 0.9787(7) 0.8431(6) 0.056(3) Uani 1 1 d U A 1
C5 C 0.9183(14) 0.7275(5) 0.5000(4) 0.0353(18) Uani 1 1 d . . 1
C6 C 0.8638(19) 0.6481(6) 0.4919(5) 0.052(3) Uani 1 1 d . . 1
C7 C 0.6426(11) 0.9056(5) 0.3808(4) 0.0317(17) Uani 1 1 d . . 1
C8 C 0.5370(11) 0.8390(4) 0.3573(4) 0.0275(16) Uani 1 1 d . . 1
C9 C 0.4971(11) 0.8295(4) 0.2948(3) 0.0260(15) Uani 1 1 d . . 1
H9 H 0.5237 0.8659 0.2689 0.031 Uiso 1 1 calc R . 1
C10 C 0.4178(12) 0.7656(5) 0.2716(3) 0.0288(16) Uani 1 1 d . . 1
C11 C 0.3757(14) 0.7110(5) 0.3107(4) 0.0352(18) Uani 1 1 d . . 1
H11 H 0.3251 0.6679 0.2951 0.042 Uiso 1 1 calc R . 1
C12 C 0.4090(15) 0.7210(5) 0.3721(4) 0.041(2) Uani 1 1 d . . 1
H12 H 0.3750 0.6855 0.3977 0.049 Uiso 1 1 calc R . 1
C13 C 0.4935(13) 0.7841(5) 0.3958(4) 0.0338(18) Uani 1 1 d . . 1
H13 H 0.5211 0.7898 0.4373 0.041 Uiso 1 1 calc R . 1
C14 C 0.3874(11) 0.7511(4) 0.2051(4) 0.0289(16) Uani 1 1 d . . 1
C15 C 0.3412(11) 0.8183(4) 0.5935(4) 0.0292(16) Uani 1 1 d . . 1
C16 C 0.3610(12) 0.7533(4) 0.6335(3) 0.0284(16) Uani 1 1 d . . 1
C17 C 0.3588(13) 0.6853(5) 0.6076(4) 0.0347(18) Uani 1 1 d . . 1
H17 H 0.3470 0.6801 0.5660 0.042 Uiso 1 1 calc R . 1
C18 C 0.3745(15) 0.6255(5) 0.6448(4) 0.040(2) Uani 1 1 d . . 1
H18 H 0.3697 0.5801 0.6279 0.047 Uiso 1 1 calc R . 1
C19 C 0.3972(13) 0.6333(4) 0.7066(4) 0.0342(18) Uani 1 1 d . . 1
H19 H 0.4062 0.5931 0.7310 0.041 Uiso 1 1 calc R . 1
C20 C 0.4068(11) 0.7014(4) 0.7328(3) 0.0253(15) Uani 1 1 d . . 1
C21 C 0.3825(12) 0.7608(4) 0.6955(3) 0.0278(15) Uani 1 1 d . . 1
H21 H 0.3805 0.8061 0.7123 0.033 Uiso 1 1 calc R . 1
C22 C 0.4410(11) 0.7071(4) 0.8001(3) 0.0280(16) Uani 1 1 d . . 1
F1 F 0.638(9) 1.0364(14) 0.8700(13) 0.115(17) Uani 0.50 1 d P A 1
F2 F 0.400(3) 0.968(3) 0.8457(9) 0.107(8) Uani 0.50 1 d P A 1
F3 F 0.675(8) 0.928(2) 0.8708(14) 0.12(2) Uani 0.50 1 d P A 1
F1' F 0.513(8) 1.030(2) 0.8585(19) 0.133(19) Uani 0.50 1 d P A 1
F2' F 0.548(9) 0.9218(15) 0.8601(16) 0.130(19) Uani 0.50 1 d P A 1
F3' F 0.789(5) 0.984(4) 0.8739(11) 0.19(2) Uani 0.50 1 d P A 1
F4 F 0.738(3) 0.6279(7) 0.5248(7) 0.193(9) Uani 1 1 d . . 1
F5 F 1.020(2) 0.6078(5) 0.5042(8) 0.159(7) Uani 1 1 d . . 1
F6 F 0.7941(15) 0.6310(4) 0.4367(4) 0.088(3) Uani 1 1 d . . 1
O1 O 0.5519(12) 0.9303(4) 0.7446(3) 0.0477(17) Uani 1 1 d . A 1
O2 O 0.7237(11) 1.0323(4) 0.7600(4) 0.0540(19) Uani 1 1 d . A 1
O3 O 0.8949(11) 0.7534(4) 0.5489(3) 0.0470(17) Uani 1 1 d . . 1
O4 O 0.9834(11) 0.7560(4) 0.4559(3) 0.0442(16) Uani 1 1 d . . 1
O5 O 0.6703(9) 0.9554(3) 0.3459(3) 0.0365(13) Uani 1 1 d . . 1
O6 O 0.7036(9) 0.9081(4) 0.4379(3) 0.0382(14) Uani 1 1 d . . 1
O7 O 0.3600(13) 0.8064(4) 0.1688(3) 0.0520(18) Uani 1 1 d . . 1
H7 H 0.3468 0.8425 0.1885 0.078 Uiso 1 1 calc R . 1
O8 O 0.3887(10) 0.6890(4) 0.1858(3) 0.0419(15) Uani 1 1 d . . 1
O9 O 0.2709(9) 0.8745(3) 0.6145(3) 0.0328(12) Uani 1 1 d . . 1
O10 O 0.3985(11) 0.8138(4) 0.5430(3) 0.0432(16) Uani 1 1 d . . 1
O11 O 0.4118(11) 0.7705(4) 0.8242(3) 0.0481(17) Uani 1 1 d . . 1
H11A H 0.3106 0.7881 0.8070 0.072 Uiso 1 1 calc R . 1
O12 O 0.5009(9) 0.6562(3) 0.8324(3) 0.0349(13) Uani 1 1 d . . 1
O1W O 1.0896(13) 0.9405(5) 0.7274(4) 0.067(2) Uani 1 1 d . B 1
H1WA H 1.0346 0.9307 0.7581 0.101 Uiso 1 1 d R B 1
H1WC H 1.0902 0.9036 0.7053 0.101 Uiso 1 1 d R B 1

loop_
_atom_site_aniso_label
_atom_site_aniso_U_11
_atom_site_aniso_U_22
_atom_site_aniso_U_33
_atom_site_aniso_U_23
_atom_site_aniso_U_13
_atom_site_aniso_U_12
Ag1 0.0482(4) 0.0280(4) 0.0560(5) 0.0086(3) 0.0137(3) 0.0076(3)
Ag2 0.0418(4) 0.0388(4) 0.0319(3) -0.0012(3) 0.0133(3) -0.0048(3)
Ag3 0.0291(3) 0.0343(3) 0.0256(3) 0.0042(2) 0.0045(2) 0.0001(2)
Ag4 0.0287(3) 0.0340(4) 0.0440(4) 0.0003(3) 0.0037(3) 0.0007(2)
Ag5 0.0419(4) 0.0291(3) 0.0328(3) 0.0020(2) -0.0009(3) -0.0078(3)
Ag6 0.1214(8) 0.0793(7) 0.0346(4) 0.0005(4) -0.0009(5) -0.0647(6)
C1 0.034(4) 0.030(4) 0.024(4) -0.001(3) 0.007(3) -0.001(3)
C2 0.029(4) 0.031(4) 0.027(4) 0.001(3) 0.003(3) 0.001(3)
C3 0.055(6) 0.038(5) 0.033(4) 0.006(4) 0.008(4) 0.008(4)
C4 0.057(3) 0.056(3) 0.055(3) -0.0005(15) 0.0079(15) 0.0001(15)
C5 0.042(5) 0.028(4) 0.036(4) 0.001(3) 0.004(3) 0.000(4)
C6 0.084(8) 0.030(5) 0.042(5) 0.000(4) 0.011(5) -0.004(5)
C7 0.021(4) 0.037(5) 0.037(4) -0.012(4) 0.004(3) 0.001(3)
C8 0.022(4) 0.028(4) 0.032(4) -0.007(3) 0.004(3) 0.001(3)
C9 0.029(4) 0.025(4) 0.025(3) 0.000(3) 0.007(3) 0.003(3)
C10 0.028(4) 0.033(4) 0.025(4) -0.004(3) 0.003(3) 0.002(3)
C11 0.046(5) 0.030(4) 0.031(4) -0.004(3) 0.007(3) -0.010(4)
C12 0.051(5) 0.035(5) 0.037(5) 0.007(4) 0.008(4) -0.014(4)
C13 0.037(4) 0.042(5) 0.022(4) -0.002(3) 0.004(3) -0.003(4)
C14 0.025(4) 0.032(4) 0.030(4) -0.006(3) 0.004(3) 0.001(3)
C15 0.027(4) 0.031(4) 0.028(4) 0.006(3) -0.003(3) -0.005(3)
C16 0.030(4) 0.028(4) 0.027(4) 0.005(3) 0.005(3) 0.000(3)
C17 0.044(5) 0.030(4) 0.029(4) -0.002(3) 0.000(3) -0.001(4)
C18 0.057(6) 0.024(4) 0.036(4) -0.001(3) 0.001(4) 0.001(4)
C19 0.046(5) 0.024(4) 0.031(4) 0.006(3) 0.001(4) 0.001(3)
C20 0.025(4) 0.025(4) 0.025(3) 0.004(3) 0.002(3) 0.001(3)
C21 0.032(4) 0.024(4) 0.028(4) 0.001(3) 0.005(3) 0.002(3)
C22 0.026(4) 0.032(4) 0.026(4) 0.004(3) 0.004(3) -0.002(3)
F1 0.26(5) 0.044(11) 0.042(11) -0.019(9) 0.03(2) -0.03(2)
F2 0.093(15) 0.18(3) 0.055(11) 0.014(16) 0.030(10) 0.015(18)
F3 0.22(4) 0.12(3) 0.045(11) 0.040(17) 0.04(2) 0.12(3)
F1' 0.21(4) 0.13(3) 0.08(2) 0.000(19) 0.07(3) 0.09(3)
F2' 0.28(5) 0.057(16) 0.07(2) -0.005(13) 0.09(3) -0.05(3)
F3' 0.15(3) 0.37(7) 0.045(11) 0.06(3) -0.028(15) -0.12(4)
F4 0.35(2) 0.096(9) 0.178(13) -0.070(9) 0.192(15) -0.125(12)
F5 0.172(12) 0.041(5) 0.230(16) -0.014(7) -0.098(11) 0.025(6)
F6 0.132(8) 0.053(5) 0.073(5) -0.015(4) -0.001(5) -0.029(5)
O1 0.074(5) 0.038(4) 0.033(3) -0.002(3) 0.015(3) 0.000(3)
O2 0.050(4) 0.061(5) 0.052(4) 0.008(4) 0.007(3) -0.012(4)
O3 0.070(5) 0.036(4) 0.036(3) 0.000(3) 0.010(3) 0.003(3)
O4 0.061(4) 0.036(4) 0.038(3) 0.001(3) 0.013(3) -0.010(3)
O5 0.033(3) 0.031(3) 0.045(4) -0.002(3) 0.006(3) -0.003(2)
O6 0.034(3) 0.052(4) 0.029(3) -0.014(3) 0.005(2) -0.004(3)
O7 0.079(5) 0.038(4) 0.037(4) -0.004(3) 0.001(3) -0.001(4)
O8 0.060(4) 0.033(3) 0.032(3) -0.010(3) 0.007(3) -0.003(3)
O9 0.039(3) 0.027(3) 0.032(3) 0.005(2) 0.005(2) 0.002(2)
O10 0.068(5) 0.034(3) 0.030(3) 0.006(3) 0.017(3) 0.002(3)
O11 0.056(4) 0.046(4) 0.041(4) 0.005(3) 0.002(3) 0.002(3)
O12 0.042(3) 0.036(3) 0.027(3) 0.008(2) 0.005(2) 0.004(3)
O1W 0.064(5) 0.076(6) 0.065(6) -0.013(5) 0.021(4) -0.011(4)

loop_
_atom_type_symbol
_atom_type_description
_atom_type_scat_dispersion_real
_atom_type_scat_dispersion_imag
_atom_type_scat_source
C C 0.0033 0.0016 'International Tables Vol C Tables 4.2.6.8 and 6.1.1.4'
H H 0.0000 0.0000 'International Tables Vol C Tables 4.2.6.8 and 6.1.1.4'
O O 0.0106 0.0060 'International Tables Vol C Tables 4.2.6.8 and 6.1.1.4'
F F 0.0171 0.0103 'International Tables Vol C Tables 4.2.6.8 and 6.1.1.4'
Ag Ag -0.8971 1.1015 'International Tables Vol C Tables 4.2.6.8 and 6.1.1.4'

loop_
_geom_angle_atom_site_label_1
_geom_angle_atom_site_label_2
_geom_angle_atom_site_label_3
_geom_angle
_geom_angle_site_symmetry_1
_geom_angle_site_symmetry_3
C1 Ag1 O3 152.2(3) . .
C1 Ag1 O8 117.5(3) . 4_676
O3 Ag1 O8 88.5(2) . 4_676
C1 Ag1 Ag2 47.3(2) . .
O3 Ag1 Ag2 141.8(2) . .
O8 Ag1 Ag2 77.13(17) 4_676 .
C1 Ag1 Ag4 60.9(2) . .
O3 Ag1 Ag4 116.8(2) . .
O8 Ag1 Ag4 118.89(17) 4_676 .
Ag2 Ag1 Ag4 101.02(3) . .
C1 Ag1 Ag3 50.2(2) . .
O3 Ag1 Ag3 106.37(19) . .
O8 Ag1 Ag3 129.80(17) 4_676 .
Ag2 Ag1 Ag3 61.49(2) . .
Ag4 Ag1 Ag3 96.95(3) . .
C1 Ag2 O1 149.4(3) . .
C1 Ag2 O5 110.6(3) . 3_676
O1 Ag2 O5 84.5(2) . 3_676
C1 Ag2 O9 115.4(3) . .
O1 Ag2 O9 92.3(2) . .
O5 Ag2 O9 82.7(2) 3_676 .
C1 Ag2 Ag6 59.8(2) . .
O1 Ag2 Ag6 93.1(2) . .
O5 Ag2 Ag6 96.28(15) 3_676 .
O9 Ag2 Ag6 174.43(14) . .
C1 Ag2 Ag1 46.3(2) . .
O1 Ag2 Ag1 120.6(2) . .
O5 Ag2 Ag1 154.75(16) 3_676 .
O9 Ag2 Ag1 98.03(14) . .
Ag6 Ag2 Ag1 80.53(4) . .
C1 Ag2 Ag3 50.5(2) . .
O1 Ag2 Ag3 157.6(2) . .
O5 Ag2 Ag3 96.08(16) 3_676 .
O9 Ag2 Ag3 65.66(14) . .
Ag6 Ag2 Ag3 109.10(3) . .
Ag1 Ag2 Ag3 62.16(2) . .
O10 Ag3 O6 107.7(2) . .
O10 Ag3 C2 108.5(3) . 3_676
O6 Ag3 C2 102.3(3) . 3_676
O10 Ag3 C1 107.1(3) . .
O6 Ag3 C1 86.2(2) . .
C2 Ag3 C1 138.6(3) 3_676 .
O10 Ag3 Ag3 163.37(16) . 3_676
O6 Ag3 Ag3 88.32(17) . 3_676
C2 Ag3 Ag3 71.1(2) 3_676 3_676
C1 Ag3 Ag3 68.7(2) . 3_676
O10 Ag3 Ag4 84.95(17) . 1_455
O6 Ag3 Ag4 160.31(17) . 1_455
C2 Ag3 Ag4 58.7(2) 3_676 1_455
C1 Ag3 Ag4 104.84(19) . 1_455
Ag3 Ag3 Ag4 80.85(3) 3_676 1_455
O10 Ag3 Ag5 65.23(18) . 3_676
O6 Ag3 Ag5 108.27(14) . 3_676
C2 Ag3 Ag5 43.9(2) 3_676 3_676
C1 Ag3 Ag5 164.98(19) . 3_676
Ag3 Ag3 Ag5 114.69(3) 3_676 3_676
Ag4 Ag3 Ag5 62.65(2) 1_455 3_676
O10 Ag3 Ag2 78.51(16) . .
O6 Ag3 Ag2 126.89(15) . .
C2 Ag3 Ag2 126.3(2) 3_676 .
C1 Ag3 Ag2 44.04(19) . .
Ag3 Ag3 Ag2 88.39(3) 3_676 .
Ag4 Ag3 Ag2 69.53(2) 1_455 .
Ag5 Ag3 Ag2 120.99(3) 3_676 .
O10 Ag3 Ag1 71.40(18) . .
O6 Ag3 Ag1 75.35(16) . .
C2 Ag3 Ag1 177.3(2) 3_676 .
C1 Ag3 Ag1 42.9(2) . .
Ag3 Ag3 Ag1 109.74(3) 3_676 .
Ag4 Ag3 Ag1 123.79(3) 1_455 .
Ag5 Ag3 Ag1 135.47(3) 3_676 .
Ag2 Ag3 Ag1 56.35(2) . .
O9 Ag4 O6 121.4(2) 1_655 3_776
O9 Ag4 C2 129.0(2) 1_655 .
O6 Ag4 C2 93.4(2) 3_776 .
O9 Ag4 C2 111.9(2) 1_655 3_776
O6 Ag4 C2 85.8(2) 3_776 3_776
C2 Ag4 C2 106.3(2) . 3_776
O9 Ag4 C1 103.1(2) 1_655 .
O6 Ag4 C1 118.2(2) 3_776 .
C2 Ag4 C1 27.3(3) . .
C2 Ag4 C1 116.5(2) 3_776 .
O9 Ag4 Ag3 70.51(15) 1_655 1_655
O6 Ag4 Ag3 84.20(15) 3_776 1_655
C2 Ag4 Ag3 156.29(19) . 1_655
C2 Ag4 Ag3 50.06(18) 3_776 1_655
C1 Ag4 Ag3 154.94(17) . 1_655
O9 Ag4 Ag1 63.80(15) 1_655 .
O6 Ag4 Ag1 158.40(14) 3_776 .
C2 Ag4 Ag1 71.1(2) . .
C2 Ag4 Ag1 112.54(19) 3_776 .
C1 Ag4 Ag1 44.19(18) . .
Ag3 Ag4 Ag1 116.09(3) 1_655 .
O9 Ag4 Ag4 146.00(15) 1_655 3_776
O6 Ag4 Ag4 89.09(15) 3_776 3_776
C2 Ag4 Ag4 55.34(19) . 3_776
C2 Ag4 Ag4 50.94(18) 3_776 3_776
C1 Ag4 Ag4 70.31(17) . 3_776
Ag3 Ag4 Ag4 100.98(3) 1_655 3_776
Ag1 Ag4 Ag4 93.82(3) . 3_776
O9 Ag4 Ag5 83.69(15) 1_655 3_776
O6 Ag4 Ag5 127.79(14) 3_776 3_776
C2 Ag4 Ag5 104.45(19) . 3_776
C2 Ag4 Ag5 42.29(18) 3_776 3_776
C1 Ag4 Ag5 95.16(17) . 3_776
Ag3 Ag4 Ag5 60.48(2) 1_655 3_776
Ag1 Ag4 Ag5 72.06(3) . 3_776
Ag4 Ag4 Ag5 64.40(3) 3_776 3_776
O9 Ag4 Ag5 151.46(15) 1_655 .
O6 Ag4 Ag5 53.71(15) 3_776 .
C2 Ag4 Ag5 40.0(2) . .
C2 Ag4 Ag5 96.17(18) 3_776 .
C1 Ag4 Ag5 66.44(18) . .
Ag3 Ag4 Ag5 129.95(3) 1_655 .
Ag1 Ag4 Ag5 110.63(3) . .
Ag4 Ag4 Ag5 58.13(2) 3_776 .
Ag5 Ag4 Ag5 122.54(2) 3_776 .
O9 Ag4 Ag6 92.75(15) 1_655 .
O6 Ag4 Ag6 85.63(14) 3_776 .
C2 Ag4 Ag6 50.71(19) . .
C2 Ag4 Ag6 154.77(18) 3_776 .
C1 Ag4 Ag6 49.23(17) . .
Ag3 Ag4 Ag6 151.65(3) 1_655 .
Ag1 Ag4 Ag6 72.95(3) . .
Ag4 Ag4 Ag6 105.24(4) 3_776 .
Ag5 Ag4 Ag6 142.50(3) 3_776 .
Ag5 Ag4 Ag6 59.91(3) . .
C2 Ag5 O4 175.2(3) . 3_776
C2 Ag5 Ag3 50.9(2) . 3_676
O4 Ag5 Ag3 126.2(2) 3_776 3_676
C2 Ag5 Ag4 57.1(2) . 3_776
O4 Ag5 Ag4 125.77(18) 3_776 3_776
Ag3 Ag5 Ag4 56.87(2) 3_676 3_776
C2 Ag5 Ag4 49.1(2) . .
O4 Ag5 Ag4 135.4(2) 3_776 .
Ag3 Ag5 Ag4 93.95(2) 3_676 .
Ag4 Ag5 Ag4 57.46(2) 3_776 .
C2 Ag5 Ag6 51.9(2) . .
O4 Ag5 Ag6 126.96(18) 3_776 .
Ag3 Ag5 Ag6 91.80(3) 3_676 .
Ag4 Ag5 Ag6 105.17(3) 3_776 .
Ag4 Ag5 Ag6 60.47(3) . .
O12 Ag6 O1W 127.7(3) 2_656 .
O12 Ag6 O2 101.9(2) 2_656 .
O1W Ag6 O2 81.5(3) . .
O12 Ag6 C1 120.3(2) 2_656 .
O1W Ag6 C1 103.0(3) . .
O2 Ag6 C1 116.2(3) . .
O12 Ag6 C2 92.8(2) 2_656 .
O1W Ag6 C2 123.5(3) . .
O2 Ag6 C2 132.1(3) . .
C1 Ag6 C2 27.7(3) . .
O12 Ag6 Ag2 139.20(17) 2_656 .
O1W Ag6 Ag2 91.4(2) . .
O2 Ag6 Ag2 69.24(18) . .
C1 Ag6 Ag2 47.27(18) . .
C2 Ag6 Ag2 69.97(19) . .
O12 Ag6 Ag5 53.53(14) 2_656 .
O1W Ag6 Ag5 141.3(2) . .
O2 Ag6 Ag5 137.0(2) . .
C1 Ag6 Ag5 67.48(18) . .
C2 Ag6 Ag5 39.79(19) . .
Ag2 Ag6 Ag5 105.02(3) . .
O12 Ag6 Ag4 98.91(15) 2_656 .
O1W Ag6 Ag4 84.3(2) . .
O2 Ag6 Ag4 159.1(2) . .
C1 Ag6 Ag4 52.57(19) . .
C2 Ag6 Ag4 47.85(18) . .
Ag2 Ag6 Ag4 95.87(3) . .
Ag5 Ag6 Ag4 59.62(2) . .
C2 C1 Ag1 140.6(7) . .
C2 C1 Ag2 130.0(7) . .
Ag1 C1 Ag2 86.4(3) . .
C2 C1 Ag3 107.8(6) . .
Ag1 C1 Ag3 86.9(3) . .
Ag2 C1 Ag3 85.5(3) . .
C2 C1 Ag6 77.5(5) . .
Ag1 C1 Ag6 105.1(3) . .
Ag2 C1 Ag6 72.9(2) . .
Ag3 C1 Ag6 154.3(4) . .
C2 C1 Ag4 67.1(5) . .
Ag1 C1 Ag4 74.9(2) . .
Ag2 C1 Ag4 140.0(4) . .
Ag3 C1 Ag4 127.4(3) . .
Ag6 C1 Ag4 78.2(2) . .
C1 C2 Ag5 163.1(7) . .
C1 C2 Ag3 107.0(6) . 3_676
Ag5 C2 Ag3 85.1(3) . 3_676
C1 C2 Ag4 85.6(6) . .
Ag5 C2 Ag4 90.9(3) . .
Ag3 C2 Ag4 144.9(4) 3_676 .
C1 C2 Ag6 74.8(5) . .
Ag5 C2 Ag6 88.3(3) . .
Ag3 C2 Ag6 133.1(4) 3_676 .
Ag4 C2 Ag6 81.4(2) . .
C1 C2 Ag4 114.0(6) . 3_776
Ag5 C2 Ag4 80.6(3) . 3_776
Ag3 C2 Ag4 71.2(2) 3_676 3_776
Ag4 C2 Ag4 73.7(2) . 3_776
Ag6 C2 Ag4 152.5(3) . 3_776
O2 C3 O1 130.8(10) . .
O2 C3 C4 115.5(10) . .
O1 C3 C4 113.7(9) . .
F1' C4 F2' 115(3) . .
F1' C4 F3 132(3) . .
F2' C4 F3 43(3) . .
F1' C4 F1 42(3) . .
F2' C4 F1 132(3) . .
F3 C4 F1 113(3) . .
F1' C4 F3' 106(3) . .
F2' C4 F3' 102(3) . .
F3 C4 F3' 60(3) . .
F1 C4 F3' 65(3) . .
F1' C4 F2 64(3) . .
F2' C4 F2 61(2) . .
F3 C4 F2 102(3) . .
F1 C4 F2 104(3) . .
F3' C4 F2 148.0(17) . .
F1' C4 C3 113(2) . .
F2' C4 C3 114.7(18) . .
F3 C4 C3 115.0(18) . .
F1 C4 C3 113.6(18) . .
F3' C4 C3 104.5(15) . .
F2 C4 C3 107.4(12) . .
O3 C5 O4 129.5(9) . .
O3 C5 C6 115.3(9) . .
O4 C5 C6 115.2(8) . .
F4 C6 F6 106.4(13) . .
F4 C6 F5 108.3(15) . .
F6 C6 F5 104.2(11) . .
F4 C6 C5 113.3(10) . .
F6 C6 C5 113.6(9) . .
F5 C6 C5 110.5(10) . .
O5 C7 O6 122.4(8) . .
O5 C7 C8 120.6(8) . .
O6 C7 C8 117.0(8) . .
C13 C8 C9 119.5(7) . .
C13 C8 C7 121.8(7) . .
C9 C8 C7 118.4(8) . .
C10 C9 C8 119.9(7) . .
C9 C10 C11 120.0(7) . .
C9 C10 C14 121.5(7) . .
C11 C10 C14 118.4(7) . .
C12 C11 C10 120.3(8) . .
C11 C12 C13 120.2(8) . .
C12 C13 C8 120.1(8) . .
O8 C14 O7 122.0(8) . .
O8 C14 C10 120.6(8) . .
O7 C14 C10 117.5(7) . .
O10 C15 O9 125.0(7) . .
O10 C15 C16 118.0(8) . .
O9 C15 C16 117.1(7) . .
C21 C16 C17 120.2(7) . .
C21 C16 C15 120.2(7) . .
C17 C16 C15 119.5(7) . .
C18 C17 C16 119.2(8) . .
C19 C18 C17 120.3(8) . .
C18 C19 C20 120.7(8) . .
C21 C20 C19 118.8(7) . .
C21 C20 C22 122.5(7) . .
C19 C20 C22 118.6(7) . .
C16 C21 C20 120.7(7) . .
O12 C22 O11 120.5(7) . .
O12 C22 C20 122.0(8) . .
O11 C22 C20 117.4(7) . .
F1' F1 C4 67(3) . .
F1' F1 F3' 127(4) . .
C4 F1 F3' 62.2(19) . .
F2' F2 F1' 95(2) . .
F2' F2 C4 51.7(16) . .
F1' F2 C4 50.6(16) . .
F2' F3 C4 68(2) . .
F2' F3 F3' 133(4) . .
C4 F3 F3' 66(2) . .
F1 F1' C4 72(3) . .
F1 F1' F2 133(5) . .
C4 F1' F2 65(2) . .
F3 F2' C4 69(3) . .
F3 F2' F2 133(4) . .
C4 F2' F2 67(2) . .
F3 F3' C4 53.2(15) . .
F3 F3' F1 97(2) . .
C4 F3' F1 52.7(17) . .
C3 O1 Ag2 109.9(6) . .
C3 O2 Ag6 125.2(7) . .
C5 O3 Ag1 136.6(6) . .
C5 O4 Ag5 125.8(6) . 3_776
C7 O5 Ag2 109.9(5) . 3_676
C7 O6 Ag3 119.8(5) . .
C7 O6 Ag4 99.3(6) . 3_776
Ag3 O6 Ag4 101.0(2) . 3_776
C14 O8 Ag1 133.5(6) . 4_575
C15 O9 Ag4 126.5(5) . 1_455
C15 O9 Ag2 102.2(5) . .
Ag4 O9 Ag2 89.2(2) 1_455 .
C15 O10 Ag3 111.5(6) . .
C22 O12 Ag6 142.4(6) . 2_646

loop_
_geom_bond_atom_site_label_1
_geom_bond_atom_site_label_2
_geom_bond_distance
_geom_bond_site_symmetry_2
Ag1 C1 2.153(8) .
Ag1 O3 2.233(7) .
Ag1 O8 2.432(6) 4_676
Ag1 Ag2 2.9710(10) .
Ag1 Ag4 2.9820(10) .
Ag1 Ag3 3.1558(10) .
Ag2 C1 2.187(8) .
Ag2 O1 2.246(7) .
Ag2 O5 2.502(6) 3_676
Ag2 O9 2.520(6) .
Ag2 Ag6 2.8459(12) .
Ag2 Ag3 3.1360(9) .
Ag3 O10 2.337(7) .
Ag3 O6 2.369(6) .
Ag3 C2 2.371(8) 3_676
Ag3 C1 2.427(8) .
Ag3 Ag3 2.8243(13) 3_676
Ag3 Ag4 2.9284(9) 1_455
Ag3 Ag5 3.0429(9) 3_676
Ag4 O9 2.409(6) 1_655
Ag4 O6 2.466(7) 3_776
Ag4 C2 2.494(8) .
Ag4 C2 2.642(8) 3_776
Ag4 C1 2.699(8) .
Ag4 Ag3 2.9284(9) 1_655
Ag4 Ag4 3.0834(14) 3_776
Ag4 Ag5 3.1062(10) 3_776
Ag4 Ag5 3.2984(10) .
Ag4 Ag6 3.3270(15) .
Ag5 C2 2.118(9) .
Ag5 O4 2.200(7) 3_776
Ag5 Ag3 3.0429(9) 3_676
Ag5 Ag4 3.1062(10) 3_776
Ag5 Ag6 3.3084(12) .
Ag6 O12 2.354(7) 2_656
Ag6 O1W 2.412(10) .
Ag6 O2 2.520(8) .
Ag6 C1 2.574(8) .
Ag6 C2 2.604(8) .
C1 C2 1.239(12) .
C2 Ag3 2.371(8) 3_676
C2 Ag4 2.642(8) 3_776
C3 O2 1.224(13) .
C3 O1 1.253(13) .
C3 C4 1.569(16) .
C4 F1' 1.21(3) .
C4 F2' 1.21(3) .
C4 F3 1.21(2) .
C4 F1 1.25(3) .
C4 F3' 1.39(3) .
C4 F2 1.42(3) .
C5 O3 1.230(11) .
C5 O4 1.258(11) .
C5 C6 1.539(13) .
C6 F4 1.269(16) .
C6 F6 1.308(13) .
C6 F5 1.314(16) .
C7 O5 1.249(11) .
C7 O6 1.293(10) .
C7 C8 1.504(11) .
C8 C13 1.402(12) .
C8 C9 1.403(11) .
C9 C10 1.388(11) .
C10 C11 1.403(12) .
C10 C14 1.503(11) .
C11 C12 1.377(12) .
C12 C13 1.392(13) .
C14 O8 1.243(10) .
C14 O7 1.316(11) .
C15 O10 1.250(10) .
C15 O9 1.277(11) .
C15 C16 1.509(11) .
C16 C21 1.385(11) .
C16 C17 1.400(12) .
C17 C18 1.393(12) .
C18 C19 1.381(12) .
C19 C20 1.402(11) .
C20 C21 1.389(10) .
C20 C22 1.500(10) .
C22 O12 1.236(10) .
C22 O11 1.332(11) .
F1 F1' 0.88(5) .
F1 F3' 1.42(6) .
F2 F2' 1.35(5) .
F2 F1' 1.41(5) .
F3 F2' 0.88(5) .
F3 F3' 1.32(5) .
O4 Ag5 2.200(7) 3_776
O5 Ag2 2.502(6) 3_676
O6 Ag4 2.465(7) 3_776
O8 Ag1 2.432(6) 4_575
O9 Ag4 2.409(6) 1_455
O12 Ag6 2.354(6) 2_646
